data_7157296
loop_
_publ_author_name
'Chen, Weiqiang'
'Li, Hui-Jing'
'Li, Qin-Ying'
'Wu, Yan-Chao'

_publ_section_title
;
 Direct oxidative coupling of N-acyl pyrroles with alkenes by
 ruthenium(ii)-catalyzed regioselective C2-alkenylation.
;
_journal_issue 3
_journal_name_full 'Organic &amp; biomolecular chemistry'
_journal_page_first 500
_journal_page_last 513
_journal_paper_doi 10.1039/c9ob02421b
_journal_volume 18
_journal_year 2020
_chemical_formula_moiety 'C17 H17 N O4'
_chemical_formula_sum 'C17 H17 N O4'
_chemical_formula_weight 299.31
_space_group_crystal_system monoclinic
_space_group_IT_number 14
_space_group_name_Hall '-P 2yn'
_space_group_name_H-M_alt 'P 1 21/n 1'
_atom_sites_solution_hydrogens geom
_atom_sites_solution_primary direct
_audit_creation_date 2019-03-31
_audit_creation_method
;
Olex2 1.2
(compiled 2018.05.29 svn.r3508 for OlexSys, GUI svn.r5506)
;
_audit_update_record
;
2019-05-09 deposited with the CCDC.	2019-12-11 downloaded from the CCDC.
;
_cell_angle_alpha 90
_cell_angle_beta 90.662(4)
_cell_angle_gamma 90
_cell_formula_units_Z 4
_cell_length_a 10.2856(5)
_cell_length_b 13.4694(6)
_cell_length_c 11.2174(5)
_cell_measurement_reflns_used 2543
_cell_measurement_temperature 293(2)
_cell_measurement_theta_max 70.3630
_cell_measurement_theta_min 5.1310
_cell_volume 1553.96(12)
_computing_cell_refinement 'CrysAlisPro 1.171.39.46 (Rigaku OD, 2018)'
_computing_data_collection 'CrysAlisPro 1.171.39.46 (Rigaku OD, 2018)'
_computing_data_reduction 'CrysAlisPro 1.171.39.46 (Rigaku OD, 2018)'
_computing_molecular_graphics 'Olex2 (Dolomanov et al., 2009)'
_computing_publication_material 'Olex2 (Dolomanov et al., 2009)'
_computing_structure_refinement 'ShelXL (Sheldrick, 2015)'
_computing_structure_solution 'ShelXS (Sheldrick, 2008)'
_diffrn_ambient_temperature 293(2)
_diffrn_detector 'CCD plate'
_diffrn_detector_area_resol_mean 15.9737
_diffrn_detector_type Eos
_diffrn_measured_fraction_theta_full 1.000
_diffrn_measured_fraction_theta_max 1.000
_diffrn_measurement_details
;
List of Runs (angles in degrees, time in seconds):

  # Type    Start    End  Width  t~exp~   \w     \q     \k     \f   Frames
#--------------------------------------------------------------------------
  1  \w     20.00  55.00   1.00    1.00    --    0.00  57.00-120.00   35
  2  \w    -21.00  24.00   1.00    1.00    --    0.00  57.00-180.00   45
  3  \w    -39.00 -14.00   1.00    1.00    --    0.00 128.00  67.00   25
  4  \w    -11.00  65.00   1.00    1.00    --   54.00 -57.00 120.00   76
  5  \w     33.00 111.00   1.00    1.00    --   54.00-125.00  30.00   78
  6  \w     62.00 108.00   1.00    1.00    --   54.00  57.00 -60.00   46
  7  \w     27.00 108.00   1.00    1.00    --   54.00  37.00 -90.00   81
  8  \w     53.00  78.00   1.00    1.00    --  108.00 -37.00  60.00   25
  9  \w     81.00 107.00   1.00    1.00    --  108.00-111.00 -90.00   26
 10  \w     36.00 112.00   1.00    1.00    --  108.00-111.00  60.00   76
 11  \w    100.00 171.00   1.00    1.00    --  108.00 111.00  60.00   71
 12  \w    103.00 128.00   1.00    1.00    --  108.00 111.00-180.00   25
 13  \w     88.00 127.00   1.00    1.00    --  108.00 -37.00  60.00   39
 14  \w    108.00 148.00   1.00    1.00    --  108.00 111.00 -90.00   40
 15  \w     81.00 177.00   1.00    1.00    --  108.00  37.00-120.00   96
 16  \w    112.00 166.00   1.00    1.00    --  108.00 111.00 120.00   54
 17  \w     66.00 140.00   1.00    1.00    --  108.00 -77.00  60.00   74
;
_diffrn_measurement_device 'four-circle diffractometer'
_diffrn_measurement_device_type 'SuperNova, Dual, Cu at home/near, Eos'
_diffrn_measurement_method '\w scans'
_diffrn_orient_matrix_type 'CrysAlisPro convention (1999,Acta A55,543-557)'
_diffrn_orient_matrix_UB_11 -0.0561952000
_diffrn_orient_matrix_UB_12 0.0991285000
_diffrn_orient_matrix_UB_13 0.0445004000
_diffrn_orient_matrix_UB_21 0.0872735000
_diffrn_orient_matrix_UB_22 0.0567664000
_diffrn_orient_matrix_UB_23 -0.0875056000
_diffrn_orient_matrix_UB_31 -0.1080406000
_diffrn_orient_matrix_UB_32 -0.0057735000
_diffrn_orient_matrix_UB_33 -0.0960011000
_diffrn_radiation_monochromator mirror
_diffrn_radiation_probe x-ray
_diffrn_radiation_type CuK\a
_diffrn_radiation_wavelength 1.54184
_diffrn_reflns_av_R_equivalents 0.0163
_diffrn_reflns_av_unetI/netI 0.0193
_diffrn_reflns_Laue_measured_fraction_full 1.000
_diffrn_reflns_Laue_measured_fraction_max 1.000
_diffrn_reflns_limit_h_max 9
_diffrn_reflns_limit_h_min -12
_diffrn_reflns_limit_k_max 16
_diffrn_reflns_limit_k_min -14
_diffrn_reflns_limit_l_max 11
_diffrn_reflns_limit_l_min -13
_diffrn_reflns_number 5677
_diffrn_reflns_point_group_measured_fraction_full 1.000
_diffrn_reflns_point_group_measured_fraction_max 1.000
_diffrn_reflns_theta_full 67.080
_diffrn_reflns_theta_max 67.080
_diffrn_reflns_theta_min 5.131
_diffrn_source 'micro-focus sealed X-ray tube'
_diffrn_source_type 'SuperNova (Cu) X-ray Source'
_exptl_absorpt_coefficient_mu 0.754
_exptl_absorpt_correction_T_max 1.00000
_exptl_absorpt_correction_T_min 0.73441
_exptl_absorpt_correction_type multi-scan
_exptl_absorpt_process_details
;
CrysAlisPro 1.171.39.46 (Rigaku Oxford Diffraction, 2018)
Empirical absorption correction using spherical harmonics,
 implemented in SCALE3 ABSPACK scaling algorithm.
;
_exptl_crystal_colour colourless
_exptl_crystal_colour_primary colourless
_exptl_crystal_density_diffrn 1.279
_exptl_crystal_description block
_exptl_crystal_F_000 632
_exptl_crystal_recrystallization_method 'Re-crystallisation from solvent: DCM'
_refine_diff_density_max 0.170
_refine_diff_density_min -0.152
_refine_diff_density_rms 0.034
_refine_ls_extinction_coef 0.0037(4)
_refine_ls_extinction_expression Fc^*^=kFc[1+0.001xFc^2^\l^3^/sin(2\q)]^-1/4^
_refine_ls_extinction_method 'SHELXL-2018/3 (Sheldrick 2018)'
_refine_ls_goodness_of_fit_ref 1.020
_refine_ls_hydrogen_treatment constr
_refine_ls_matrix_type full
_refine_ls_number_parameters 201
_refine_ls_number_reflns 2779
_refine_ls_number_restraints 0
_refine_ls_restrained_S_all 1.020
_refine_ls_R_factor_all 0.0478
_refine_ls_R_factor_gt 0.0393
_refine_ls_shift/su_max 0.000
_refine_ls_shift/su_mean 0.000
_refine_ls_structure_factor_coef Fsqd
_refine_ls_weighting_details 'w=1/[\s^2^(Fo^2^)+(0.0626P)^2^+0.1784P] where P=(Fo^2^+2Fc^2^)/3'
_refine_ls_weighting_scheme calc
_refine_ls_wR_factor_gt 0.1066
_refine_ls_wR_factor_ref 0.1170
_reflns_Friedel_coverage 0.000
_reflns_number_gt 2303
_reflns_number_total 2779
_reflns_threshold_expression 'I > 2\s(I)'
_cod_data_source_file c9ob02421b2.cif
_cod_data_source_block zx-190331
_cod_depositor_comments 'Adding full bibliography for 7157296.cif.'
_cod_original_cell_volume 1553.98(12)
_cod_database_code 7157296
_shelx_shelxl_version_number 2018/3
_chemical_oxdiff_formula CHON
_chemical_oxdiff_usercomment 'C H O N'
_shelx_space_group_comment
;
The symmetry employed for this shelxl refinement is uniquely defined
by the following loop, which should always be used as a source of
symmetry information in preference to the above space-group names.
They are only intended as comments.
;
_reflns_odcompleteness_completeness 100.00
_reflns_odcompleteness_iscentric 1
_reflns_odcompleteness_theta 66.97
_olex2_refinement_description
;
1. Fixed Uiso
 At 1.2 times of:
  All C(H) groups, All C(H,H) groups
 At 1.5 times of:
  All C(H,H,H) groups
2.a Secondary CH2 refined with riding coordinates:
 C16(H16A,H16B), C15(H15A,H15B)
2.b Aromatic/amide H refined with riding coordinates:
 C12(H12), C13(H13), C8(H8), C2(H2), C10(H10), C6(H6), C9(H9), C3(H3), C5(H5),
 C4(H4)
2.c Idealised Me refined as rotating group:
 C17(H17A,H17B,H17C)
;
_olex2_submission_special_instructions 'No special instructions were received'
_oxdiff_exptl_absorpt_empirical_details
;
Empirical correction (ABSPACK) includes:
- Absorption correction using spherical harmonics
- Frame scaling
;
_oxdiff_exptl_absorpt_empirical_full_max 1.505
_oxdiff_exptl_absorpt_empirical_full_min 0.771

loop_
_space_group_symop_operation_xyz
'x, y, z'
'-x+1/2, y+1/2, -z+1/2'
'-x, -y, -z'
'x-1/2, -y-1/2, z-1/2'

loop_
_atom_site_label
_atom_site_type_symbol
_atom_site_fract_x
_atom_site_fract_y
_atom_site_fract_z
_atom_site_U_iso_or_equiv
_atom_site_adp_type
_atom_site_occupancy
_atom_site_site_symmetry_order
_atom_site_calc_flag
_atom_site_refinement_flags_posn
N1 N 0.05523(11) 0.19224(8) 0.86778(10) 0.0448(3) Uani 1 1 d .
O1 O 0.14967(10) 0.63356(7) 0.88490(10) 0.0586(3) Uani 1 1 d .
C11 C 0.10398(13) 0.28283(10) 0.91109(12) 0.0448(3) Uani 1 1 d .
O4 O -0.12064(10) 0.24645(8) 0.76059(11) 0.0690(4) Uani 1 1 d .
O2 O 0.33974(12) 0.78632(9) 0.90002(11) 0.0674(3) Uani 1 1 d .
C12 C 0.07567(13) 0.37758(10) 0.85665(12) 0.0466(3) Uani 1 1 d .
H12 H 0.025956 0.377527 0.786878 0.056 Uiso 1 1 calc R
C13 C 0.11495(14) 0.46428(11) 0.89832(13) 0.0507(4) Uani 1 1 d .
H13 H 0.161568 0.466636 0.969792 0.061 Uiso 1 1 calc R
C7 C -0.04739(13) 0.17924(11) 0.78440(13) 0.0471(3) Uani 1 1 d .
O3 O 0.01764(13) 0.56523(10) 0.74883(13) 0.0847(4) Uani 1 1 d .
C8 C 0.10803(15) 0.11630(11) 0.93642(14) 0.0549(4) Uani 1 1 d .
H8 H 0.091043 0.048935 0.926890 0.066 Uiso 1 1 calc R
C14 C 0.08689(14) 0.55681(11) 0.83473(14) 0.0513(4) Uani 1 1 d .
C1 C -0.06173(13) 0.07893(10) 0.73133(12) 0.0455(3) Uani 1 1 d .
C2 C -0.18649(14) 0.03990(12) 0.72115(13) 0.0551(4) Uani 1 1 d .
H2 H -0.257253 0.075627 0.749104 0.066 Uiso 1 1 calc R
C10 C 0.18669(15) 0.26016(12) 1.00310(13) 0.0568(4) Uani 1 1 d .
H10 H 0.234366 0.305817 1.047846 0.068 Uiso 1 1 calc R
C6 C 0.04259(16) 0.02611(12) 0.68713(15) 0.0592(4) Uani 1 1 d .
H6 H 0.126281 0.051848 0.693505 0.071 Uiso 1 1 calc R
C9 C 0.18821(16) 0.15659(13) 1.01937(15) 0.0634(4) Uani 1 1 d .
H9 H 0.235858 0.122103 1.076882 0.076 Uiso 1 1 calc R
C16 C 0.20607(19) 0.80377(12) 0.90080(18) 0.0698(5) Uani 1 1 d .
H16A H 0.188190 0.869717 0.869977 0.084 Uiso 1 1 calc R
H16B H 0.174922 0.800670 0.982005 0.084 Uiso 1 1 calc R
C15 C 0.13617(16) 0.72823(12) 0.82607(16) 0.0628(4) Uani 1 1 d .
H15A H 0.045002 0.745693 0.817951 0.075 Uiso 1 1 calc R
H15B H 0.173561 0.725354 0.747151 0.075 Uiso 1 1 calc R
C3 C -0.20486(19) -0.05165(13) 0.66962(16) 0.0697(5) Uani 1 1 d .
H3 H -0.288011 -0.078564 0.664627 0.084 Uiso 1 1 calc R
C5 C 0.0221(2) -0.06484(13) 0.63361(18) 0.0743(5) Uani 1 1 d .
H5 H 0.091916 -0.100009 0.602925 0.089 Uiso 1 1 calc R
C4 C -0.1012(2) -0.10362(13) 0.62548(17) 0.0787(6) Uani 1 1 d .
H4 H -0.114537 -0.165238 0.589978 0.094 Uiso 1 1 calc R
C17 C 0.4094(3) 0.85651(18) 0.9699(2) 0.1037(8) Uani 1 1 d .
H17A H 0.398251 0.921515 0.936201 0.156 Uiso 1 1 calc GR
H17B H 0.500115 0.839580 0.970878 0.156 Uiso 1 1 calc GR
H17C H 0.377187 0.855962 1.049829 0.156 Uiso 1 1 calc GR

loop_
_atom_site_aniso_label
_atom_site_aniso_U_11
_atom_site_aniso_U_22
_atom_site_aniso_U_33
_atom_site_aniso_U_23
_atom_site_aniso_U_13
_atom_site_aniso_U_12
N1 0.0452(6) 0.0408(6) 0.0482(6) -0.0008(5) -0.0045(5) -0.0001(5)
O1 0.0639(7) 0.0411(6) 0.0708(7) 0.0059(5) -0.0059(5) -0.0038(5)
C11 0.0435(7) 0.0447(7) 0.0462(7) -0.0051(6) 0.0002(6) -0.0016(6)
O4 0.0567(7) 0.0522(7) 0.0975(9) -0.0116(6) -0.0259(6) 0.0124(5)
O2 0.0724(8) 0.0605(7) 0.0696(7) -0.0028(5) 0.0041(6) -0.0127(6)
C12 0.0435(7) 0.0481(8) 0.0480(7) -0.0029(6) 0.0000(6) 0.0004(6)
C13 0.0520(8) 0.0461(8) 0.0540(8) -0.0010(6) -0.0045(6) -0.0011(6)
C7 0.0418(7) 0.0454(8) 0.0541(8) -0.0013(6) -0.0032(6) 0.0002(6)
O3 0.0914(9) 0.0662(8) 0.0954(9) 0.0147(7) -0.0389(8) -0.0059(7)
C8 0.0601(9) 0.0443(8) 0.0601(9) 0.0063(6) -0.0060(7) 0.0020(7)
C14 0.0434(7) 0.0494(8) 0.0611(8) 0.0011(6) 0.0004(6) 0.0007(6)
C1 0.0464(7) 0.0412(7) 0.0488(7) 0.0016(6) -0.0059(6) -0.0041(6)
C2 0.0498(8) 0.0569(9) 0.0585(8) 0.0099(7) -0.0091(6) -0.0096(7)
C10 0.0623(9) 0.0563(9) 0.0515(8) -0.0023(7) -0.0120(7) -0.0049(7)
C6 0.0541(9) 0.0525(9) 0.0711(10) -0.0102(7) 0.0010(7) -0.0044(7)
C9 0.0709(11) 0.0605(10) 0.0584(9) 0.0120(7) -0.0180(8) 0.0011(8)
C16 0.0828(12) 0.0410(8) 0.0859(12) 0.0022(8) 0.0148(9) 0.0029(8)
C15 0.0606(9) 0.0451(8) 0.0827(11) 0.0133(8) 0.0021(8) 0.0043(7)
C3 0.0743(11) 0.0593(10) 0.0749(11) 0.0143(8) -0.0235(9) -0.0277(9)
C5 0.0842(13) 0.0567(10) 0.0821(12) -0.0171(9) -0.0010(10) 0.0060(9)
C4 0.1120(16) 0.0452(9) 0.0783(12) -0.0053(8) -0.0252(11) -0.0154(10)
C17 0.132(2) 0.0928(16) 0.0859(15) -0.0072(12) -0.0128(14) -0.0454(15)

loop_
_atom_type_symbol
_atom_type_description
_atom_type_scat_dispersion_real
_atom_type_scat_dispersion_imag
_atom_type_scat_source
C C 0.0181 0.0091 'International Tables Vol C Tables 4.2.6.8 and 6.1.1.4'
H H 0.0000 0.0000 'International Tables Vol C Tables 4.2.6.8 and 6.1.1.4'
N N 0.0311 0.0180 'International Tables Vol C Tables 4.2.6.8 and 6.1.1.4'
O O 0.0492 0.0322 'International Tables Vol C Tables 4.2.6.8 and 6.1.1.4'

loop_
_geom_angle_atom_site_label_1
_geom_angle_atom_site_label_2
_geom_angle_atom_site_label_3
_geom_angle
C11 N1 C7 126.71(11)
C8 N1 C11 108.23(11)
C8 N1 C7 124.11(12)
C14 O1 C15 116.54(12)
N1 C11 C12 123.56(12)
C10 C11 N1 106.52(12)
C10 C11 C12 129.72(13)
C16 O2 C17 112.12(17)
C11 C12 H12 117.5
C13 C12 C11 124.99(13)
C13 C12 H12 117.5
C12 C13 H13 119.2
C12 C13 C14 121.56(13)
C14 C13 H13 119.2
N1 C7 C1 116.65(12)
O4 C7 N1 120.91(13)
O4 C7 C1 122.42(13)
N1 C8 H8 125.7
C9 C8 N1 108.56(13)
C9 C8 H8 125.7
O1 C14 C13 111.17(12)
O3 C14 O1 123.00(14)
O3 C14 C13 125.83(14)
C2 C1 C7 117.70(13)
C6 C1 C7 122.56(13)
C6 C1 C2 119.66(14)
C1 C2 H2 120.1
C3 C2 C1 119.75(16)
C3 C2 H2 120.1
C11 C10 H10 125.5
C11 C10 C9 109.02(14)
C9 C10 H10 125.5
C1 C6 H6 120.1
C5 C6 C1 119.80(15)
C5 C6 H6 120.1
C8 C9 C10 107.66(14)
C8 C9 H9 126.2
C10 C9 H9 126.2
O2 C16 H16A 109.6
O2 C16 H16B 109.6
O2 C16 C15 110.43(14)
H16A C16 H16B 108.1
C15 C16 H16A 109.6
C15 C16 H16B 109.6
O1 C15 C16 107.56(14)
O1 C15 H15A 110.2
O1 C15 H15B 110.2
C16 C15 H15A 110.2
C16 C15 H15B 110.2
H15A C15 H15B 108.5
C2 C3 H3 119.8
C4 C3 C2 120.40(16)
C4 C3 H3 119.8
C6 C5 H5 119.9
C4 C5 C6 120.21(18)
C4 C5 H5 119.9
C3 C4 C5 120.16(16)
C3 C4 H4 119.9
C5 C4 H4 119.9
O2 C17 H17A 109.5
O2 C17 H17B 109.5
O2 C17 H17C 109.5
H17A C17 H17B 109.5
H17A C17 H17C 109.5
H17B C17 H17C 109.5

loop_
_geom_bond_atom_site_label_1
_geom_bond_atom_site_label_2
_geom_bond_distance
N1 C11 1.4039(16)
N1 C7 1.4131(17)
N1 C8 1.3871(17)
O1 C14 1.3394(17)
O1 C15 1.4418(17)
C11 C12 1.4430(19)
C11 C10 1.364(2)
O4 C7 1.2057(17)
O2 C16 1.395(2)
O2 C17 1.417(2)
C12 H12 0.9300
C12 C13 1.3196(19)
C13 H13 0.9300
C13 C14 1.4631(19)
C7 C1 1.4830(19)
O3 C14 1.1970(18)
C8 H8 0.9300
C8 C9 1.350(2)
C1 C2 1.3902(19)
C1 C6 1.384(2)
C2 H2 0.9300
C2 C3 1.374(2)
C10 H10 0.9300
C10 C9 1.407(2)
C6 H6 0.9300
C6 C5 1.379(2)
C9 H9 0.9300
C16 H16A 0.9700
C16 H16B 0.9700
C16 C15 1.497(2)
C15 H15A 0.9700
C15 H15B 0.9700
C3 H3 0.9300
C3 C4 1.372(3)
C5 H5 0.9300
C5 C4 1.374(3)
C4 H4 0.9300
C17 H17A 0.9600
C17 H17B 0.9600
C17 H17C 0.9600

loop_
_geom_torsion_atom_site_label_1
_geom_torsion_atom_site_label_2
_geom_torsion_atom_site_label_3
_geom_torsion_atom_site_label_4
_geom_torsion
N1 C11 C12 C13 176.67(14)
N1 C11 C10 C9 -1.17(18)
N1 C7 C1 C2 136.54(13)
N1 C7 C1 C6 -46.7(2)
N1 C8 C9 C10 -0.13(19)
C11 N1 C7 O4 -15.4(2)
C11 N1 C7 C1 166.29(12)
C11 N1 C8 C9 -0.59(17)
C11 C12 C13 C14 177.22(13)
C11 C10 C9 C8 0.8(2)
O4 C7 C1 C2 -41.8(2)
O4 C7 C1 C6 135.00(17)
O2 C16 C15 O1 67.55(18)
C12 C11 C10 C9 -175.98(15)
C12 C13 C14 O1 -172.10(14)
C12 C13 C14 O3 7.8(3)
C7 N1 C11 C12 -14.6(2)
C7 N1 C11 C10 170.22(13)
C7 N1 C8 C9 -170.07(14)
C7 C1 C2 C3 178.26(13)
C7 C1 C6 C5 -176.86(15)
C8 N1 C11 C12 176.29(13)
C8 N1 C11 C10 1.09(16)
C8 N1 C7 O4 152.15(15)
C8 N1 C7 C1 -26.20(19)
C14 O1 C15 C16 176.32(13)
C1 C2 C3 C4 -1.7(2)
C1 C6 C5 C4 -0.9(3)
C2 C1 C6 C5 -0.1(2)
C2 C3 C4 C5 0.7(3)
C10 C11 C12 C13 -9.3(2)
C6 C1 C2 C3 1.4(2)
C6 C5 C4 C3 0.6(3)
C15 O1 C14 C13 176.40(12)
C15 O1 C14 O3 -3.5(2)
C17 O2 C16 C15 179.95(15)
